data_2311280
loop_
_publ_author_name
'Kahlenberg, Volker'
'Gelbrich, Thomas'
'Tessadri, Richard'
'Klauser, Frederik'

_publ_section_title
;
 Crystal structure of cis-diamminebis(nitrito-\kN)platinum(II).
;
_journal_coeditor_code WM5133
_journal_issue 'Pt 4'
_journal_name_full 'Acta crystallographica. Section E, Crystallographic communications'
_journal_page_first 366
_journal_page_last 370
_journal_paper_doi 10.1107/S2056989015004879
_journal_volume 71
_journal_year 2015
_chemical_formula_iupac '[Pt (N O2)2 (N H3)2]'
_chemical_formula_moiety 'H6 N4 O4 Pt'
_chemical_formula_sum 'H6 N4 O4 Pt'
_chemical_formula_weight 321.18
_chemical_name_systematic
;
i>cis</i>-Diamminebis(nitrito-\k<i>N</i>)platinum(II)
;
_space_group_crystal_system monoclinic
_space_group_IT_number 14
_space_group_name_Hall '-P 2ybc'
_space_group_name_H-M_alt 'P 1 21/c 1'
_atom_sites_solution_hydrogens geom
_atom_sites_solution_primary direct
_atom_sites_solution_secondary difmap
_cell_angle_alpha 90
_cell_angle_beta 110.579(8)
_cell_angle_gamma 90
_cell_formula_units_Z 4
_cell_length_a 6.8656(5)
_cell_length_b 12.6428(8)
_cell_length_c 7.0931(5)
_cell_measurement_reflns_used 2142
_cell_measurement_temperature 173(2)
_cell_measurement_theta_max 28.4759
_cell_measurement_theta_min 3.4585
_cell_volume 576.40(8)
_computing_cell_refinement
;
CrysAlis PRO (Agilent, 2014)
;
_computing_data_collection
;
CrysAlis PRO (Agilent, 2014)
;
_computing_data_reduction
;
CrysAlis PRO (Agilent, 2014)
;
_computing_molecular_graphics
;
ATOMS for Windows (Dowty, 2011), ORTEP-3 for Windows (Farrugia,
2012),
Mercury (Macrae <i>et al.</i>,  2006) and <i>TOPOS</i> (Blatov,
2006)
;
_computing_publication_material
;
PLATON (Spek, 2009), publCIF (Westrip, 2010) and WinGX
(Farrugia, 2012)
;
_computing_structure_refinement
;
SHELXL2014 (Sheldrick, 2015)
;
_computing_structure_solution
;
SIR2002 (Burla <i>et al.</i>,  2003)
;
_diffrn_ambient_temperature 173(2)
_diffrn_detector_area_resol_mean 10.3575
_diffrn_measured_fraction_theta_full 0.998
_diffrn_measured_fraction_theta_max 0.998
_diffrn_measurement_device_type 'Agilent Xcalibur (Ruby, Gemini ultra)'
_diffrn_measurement_method '\w scans'
_diffrn_radiation_monochromator graphite
_diffrn_radiation_source 'sealed tube'
_diffrn_radiation_type MoK\a
_diffrn_radiation_wavelength 0.71073
_diffrn_reflns_av_R_equivalents 0.031
_diffrn_reflns_limit_h_max 7
_diffrn_reflns_limit_h_min -8
_diffrn_reflns_limit_k_max 15
_diffrn_reflns_limit_k_min -11
_diffrn_reflns_limit_l_max 8
_diffrn_reflns_limit_l_min -6
_diffrn_reflns_number 3435
_diffrn_reflns_theta_full 25.35
_diffrn_reflns_theta_max 25.35
_diffrn_reflns_theta_min 3.47
_exptl_absorpt_coefficient_mu 24.297
_exptl_absorpt_correction_T_max 0.609
_exptl_absorpt_correction_T_min 0.036
_exptl_absorpt_correction_type analytical
_exptl_absorpt_process_details
;
[CrysAlis PRO (Agilent, 2014), based on expressions derived by
Clark & Reid (1995)]
;
_exptl_crystal_colour yellow
_exptl_crystal_density_diffrn 3.701
_exptl_crystal_density_method 'not measured'
_exptl_crystal_description 'thin plate'
_exptl_crystal_F_000 576
_exptl_crystal_size_max 0.20
_exptl_crystal_size_mid 0.12
_exptl_crystal_size_min 0.02
_refine_diff_density_max 1.021
_refine_diff_density_min -0.916
_refine_ls_extinction_coef 0.0024(2)
_refine_ls_extinction_expression Fc^*^=kFc[1+0.001xFc^2^\l^3^/sin(2\q)]^-1/4^
_refine_ls_extinction_method
;
SHELXL2014 (Sheldrick, 2015)
;
_refine_ls_goodness_of_fit_ref 1.045
_refine_ls_hydrogen_treatment constr
_refine_ls_matrix_type full
_refine_ls_number_parameters 85
_refine_ls_number_reflns 1061
_refine_ls_number_restraints 0
_refine_ls_restrained_S_all 1.045
_refine_ls_R_factor_all 0.0207
_refine_ls_R_factor_gt 0.0182
_refine_ls_shift/su_max 0.002
_refine_ls_shift/su_mean 0.000
_refine_ls_structure_factor_coef Fsqd
_refine_ls_weighting_details 'w=1/[\s^2^(Fo^2^)+(0.0222P)^2^] where P=(Fo^2^+2Fc^2^)/3'
_refine_ls_weighting_scheme calc
_refine_ls_wR_factor_gt 0.0427
_refine_ls_wR_factor_ref 0.0442
_reflns_number_gt 972
_reflns_number_total 1061
_reflns_threshold_expression I>2\s(I)
_cod_data_source_file wm5133sup1.cif
_cod_data_source_block I
_cod_original_cell_volume 576.40(7)
_cod_original_sg_symbol_H-M 'P 21/c'
_cod_database_code 2311280
_shelx_space_group_comment
;
The symmetry employed for this shelxl refinement is uniquely defined
by the following loop, which should always be used as a source of
symmetry information in preference to the above space-group names.
They are only intended as comments.
;
_shelxl_version_number 2014/6

loop_
_space_group_symop_operation_xyz
'x, y, z'
'-x, y+1/2, -z+1/2'
'-x, -y, -z'
'x, -y-1/2, z-1/2'

loop_
_atom_site_type_symbol
_atom_site_label
_atom_site_fract_x
_atom_site_fract_y
_atom_site_fract_z
_atom_site_U_iso_or_equiv
_atom_site_adp_type
_atom_site_calc_flag
_atom_site_occupancy
Pt Pt 0.64201(3) 0.24522(2) 0.18480(2) 0.00838(12) Uani d 1
O O2 0.9425(5) 0.0838(2) 0.3550(5) 0.0214(7) Uani d 1
O O1 1.0428(4) 0.1964(3) 0.1858(4) 0.0234(7) Uani d 1
O O3 0.4941(4) 0.0546(2) 0.2976(4) 0.0182(7) Uani d 1
O O4 0.3278(4) 0.0944(3) -0.0112(4) 0.0217(7) Uani d 1
N N1 0.9066(5) 0.1640(3) 0.2494(5) 0.0111(8) Uani d 1
N N2 0.4699(5) 0.1141(3) 0.1524(5) 0.0135(8) Uani d 1
N N3 0.3735(5) 0.3303(3) 0.1142(5) 0.0128(8) Uani d 1
H H3A 0.3409 0.3580 -0.0116 0.019 Uiso calc 1
H H3B 0.3911 0.3837 0.2048 0.019 Uiso calc 1
H H3C 0.2686 0.2873 0.1178 0.019 Uiso calc 1
N N4 0.8117(5) 0.3823(3) 0.2226(5) 0.0138(8) Uani d 1
H H4A 0.9371 0.3732 0.3225 0.021 Uiso calc 1
H H4B 0.7415 0.4358 0.2562 0.021 Uiso calc 1
H H4C 0.8318 0.3986 0.1058 0.021 Uiso calc 1

loop_
_atom_site_aniso_label
_atom_site_aniso_U_11
_atom_site_aniso_U_22
_atom_site_aniso_U_33
_atom_site_aniso_U_12
_atom_site_aniso_U_13
_atom_site_aniso_U_23
Pt 0.00787(17) 0.00841(16) 0.00881(15) 0.00001(5) 0.00287(9) 0.00083(5)
O2 0.0189(17) 0.018(2) 0.0267(18) 0.0068(13) 0.0069(13) 0.0098(14)
O1 0.0141(16) 0.030(2) 0.0294(18) 0.0024(14) 0.0119(13) 0.0097(16)
O3 0.0252(17) 0.0128(18) 0.0188(16) -0.0033(13) 0.0105(13) 0.0029(14)
O4 0.0184(17) 0.030(2) 0.0145(16) -0.0099(13) 0.0028(13) -0.0059(14)
N1 0.0095(18) 0.011(2) 0.0132(18) -0.0016(14) 0.0047(14) -0.0013(15)
N2 0.0148(19) 0.013(2) 0.015(2) -0.0016(15) 0.0078(15) -0.0025(16)
N3 0.0111(18) 0.014(2) 0.0137(18) 0.0006(14) 0.0042(13) 0.0020(16)
N4 0.0110(19) 0.016(2) 0.0150(19) -0.0017(15) 0.0047(15) 0.0004(16)

loop_
_atom_type_symbol
_atom_type_description
_atom_type_scat_dispersion_real
_atom_type_scat_dispersion_imag
_atom_type_scat_source
C C 0.0033 0.0016 'International Tables Vol C Tables 4.2.6.8 and 6.1.1.4'
H H 0.0000 0.0000 'International Tables Vol C Tables 4.2.6.8 and 6.1.1.4'
N N 0.0061 0.0033 'International Tables Vol C Tables 4.2.6.8 and 6.1.1.4'
O O 0.0106 0.0060 'International Tables Vol C Tables 4.2.6.8 and 6.1.1.4'
Pt Pt -1.7033 8.3905 'International Tables Vol C Tables 4.2.6.8 and 6.1.1.4'

loop_
_exptl_crystal_face_index_h
_exptl_crystal_face_index_k
_exptl_crystal_face_index_l
_exptl_crystal_face_perp_dist
0 1 0 0.0106
0 -1 0 0.0106
2 3 -10 0.0897
-8 6 0 0.0513
8 -6 0 0.0513
-6 3 9 0.0853

loop_
_geom_angle_atom_site_label_1
_geom_angle_atom_site_label_2
_geom_angle_atom_site_label_3
_geom_angle
N1 Pt N2 93.06(13)
N1 Pt N3 178.67(13)
N2 Pt N3 87.85(13)
N1 Pt N4 88.58(13)
N2 Pt N4 177.96(13)
N3 Pt N4 90.53(14)
O2 N1 O1 118.5(3)
O2 N1 Pt 122.3(2)
O1 N1 Pt 119.2(3)
O3 N2 O4 118.9(3)
O3 N2 Pt 120.4(3)
O4 N2 Pt 120.5(3)
Pt N3 H3A 109.5
Pt N3 H3B 109.5
H3A N3 H3B 109.5
Pt N3 H3C 109.5
H3A N3 H3C 109.5
H3B N3 H3C 109.5
Pt N4 H4A 109.5
Pt N4 H4B 109.5
H4A N4 H4B 109.5
Pt N4 H4C 109.5
H4A N4 H4C 109.5
H4B N4 H4C 109.5

loop_
_geom_bond_atom_site_label_1
_geom_bond_atom_site_label_2
_geom_bond_distance
Pt N1 1.995(3)
Pt N2 2.001(4)
Pt N3 2.039(3)
Pt N4 2.052(3)
O2 N1 1.233(4)
O1 N1 1.242(4)
O3 N2 1.239(4)
O4 N2 1.251(4)
N3 H3A 0.9100
N3 H3B 0.9100
N3 H3C 0.9100
N4 H4A 0.9100
N4 H4B 0.9100
N4 H4C 0.9100

loop_
_geom_hbond_atom_site_label_D
_geom_hbond_atom_site_label_H
_geom_hbond_atom_site_label_A
_geom_hbond_site_symmetry_A
_geom_hbond_distance_DH
_geom_hbond_distance_HA
_geom_hbond_distance_DA
_geom_hbond_angle_DHA
N3 H3A O3 4_565 0.91 2.27 3.026(5) 139.9
N3 H3A O1 4_465 0.91 2.49 3.107(5) 125.7
N3 H3B O4 4_566 0.91 2.22 2.941(5) 135.5
N3 H3C O1 1_455 0.91 2.12 3.015(5) 168.8
N3 H3B O3 2_655 0.91 2.30 2.976(5) 130.6
N4 H4A O4 4_666 0.91 2.56 3.392(4) 153.1
N4 H4A O1 4_566 0.91 2.57 3.261(5) 132.8
N4 H4B O3 2_655 0.91 2.14 2.994(4) 155.7
N4 H4C O2 4_565 0.91 2.18 3.072(5) 167.1
